data_9004488
loop_
_publ_author_name
'Cooper, M. A.'
'Hawthorne, F. C.'

_publ_section_title
;
 The crystal structure of blatterite, Sb3(Mn,Fe)9(Mn,Mg)35(BO3)16O32,
 and structural hierarchy in Mn-bearing zigzag borates
;
_journal_name_full 'The Canadian Mineralogist'
_journal_page_first 1171
_journal_page_last 1193
_journal_volume 36
_journal_year 1998
_chemical_formula_sum 'Al0.28 B16 Mg10.44 Mn41.28 O80 Sb3'
_chemical_name_mineral Blatterite
_space_group_IT_number 58
_symmetry_space_group_name_Hall '-P 2 2n'
_symmetry_space_group_name_H-M 'P n n m'
_cell_angle_alpha 90
_cell_angle_beta 90
_cell_angle_gamma 90
_cell_formula_units_Z 2
_cell_length_a 37.654
_cell_length_b 12.615
_cell_length_c 6.2472
_cell_volume 2967.453
_database_code_amcsd 0005563
_exptl_crystal_density_diffrn 4.865
_cod_original_cell_volume 2967.452
_cod_original_formula_sum 'Sb3 Mn41.28 Al.28 Mg10.44 B16 O80'
_cod_database_code 9004488

loop_
_space_group_symop_operation_xyz
x,y,z
1/2+x,1/2-y,1/2+z
1/2-x,1/2+y,1/2-z
1/2-x,1/2+y,1/2+z
1/2+x,1/2-y,1/2-z
x,y,-z
-x,-y,z
-x,-y,-z

loop_
_atom_site_aniso_label
_atom_site_aniso_U_11
_atom_site_aniso_U_22
_atom_site_aniso_U_33
_atom_site_aniso_U_12
_atom_site_aniso_U_13
_atom_site_aniso_U_23
Sb1 0.00630 0.00550 0.00620 0.00120 0.00000 0.00000
Sb2 0.00660 0.00560 0.00750 -0.00040 0.00000 0.00000
Mn1 0.00540 0.00620 0.00660 0.00050 0.00000 0.00000
Al1 0.00540 0.00620 0.00660 0.00050 0.00000 0.00000
Mn2 0.00550 0.00860 0.00670 -0.00030 0.00000 0.00000
Mn3 0.00760 0.00500 0.00810 0.00120 0.00000 0.00000
Al3 0.00760 0.00500 0.00810 0.00120 0.00000 0.00000
Mn4 0.00890 0.00640 0.00700 0.00160 0.00000 0.00000
Mn5 0.00430 0.00860 0.00770 0.00220 0.00000 0.00000
MnM1 0.01140 0.01060 0.00890 -0.00380 0.00000 0.00000
MnM2 0.00880 0.00950 0.00770 -0.00100 0.00000 0.00000
MgM2 0.00880 0.00950 0.00770 -0.00100 0.00000 0.00000
MnM3 0.00700 0.00920 0.00740 -0.00240 0.00000 0.00000
MgM3 0.00700 0.00920 0.00740 -0.00240 0.00000 0.00000
MnM4 0.01010 0.00620 0.00890 -0.00100 -0.00040 0.00070
MgM4 0.01010 0.00620 0.00890 -0.00100 -0.00040 0.00070
MnM5 0.00790 0.00640 0.00980 -0.00090 -0.00060 -0.00030
MgM5 0.00790 0.00640 0.00980 -0.00090 -0.00060 -0.00030
MnM6 0.01000 0.00750 0.00910 0.00080 -0.00050 -0.00080
MgM6 0.01000 0.00750 0.00910 0.00080 -0.00050 -0.00080
MnM7 0.00840 0.00740 0.00960 0.00160 0.00050 0.00080
MgM7 0.00840 0.00740 0.00960 0.00160 0.00050 0.00080
MnM8 0.00660 0.00770 0.00850 -0.00080 0.00030 0.00010
MgM8 0.00660 0.00770 0.00850 -0.00080 0.00030 0.00010
MnM9_1 0.00800 0.00640 0.00840 -0.00120 -0.00070 -0.00030
MnM9_2 0.00800 0.00640 0.00840 -0.00120 -0.00070 -0.00030
MnX1 0.01380 0.00610 0.00940 -0.00210 0.00000 0.00000
MnX2 0.01380 0.00610 0.00940 -0.00210 0.00000 0.00000
MnX3 0.02250 0.02750 0.00700 -0.01970 0.00000 0.00000
MnX4 0.05330 0.02030 0.00690 -0.01860 0.00000 0.00000
MnX5 0.07080 0.00870 0.00860 0.00150 0.00000 0.00000
MnX6 0.05400 0.04980 0.00210 -0.04890 0.00000 0.00000
MnX7 0.02730 0.07680 0.00740 -0.04550 0.00000 0.00000

loop_
_atom_site_label
_atom_site_fract_x
_atom_site_fract_y
_atom_site_fract_z
_atom_site_occupancy
_atom_site_U_iso_or_equiv
Sb1 0.00000 0.00000 0.00000 1.00000 0.00600
Sb2 0.37486 0.28738 0.50000 1.00000 0.00660
Mn1 0.00000 0.50000 0.00000 0.90000 0.00610
Al1 0.00000 0.50000 0.00000 0.10000 0.00610
Mn2 0.25239 0.06450 0.00000 1.00000 0.00690
Mn3 0.06329 0.39520 0.00000 0.91000 0.00690
Al3 0.06329 0.39520 0.00000 0.09000 0.00690
Mn4 0.18948 0.18320 0.00000 1.00000 0.00740
Mn5 0.12551 0.28530 0.00000 1.00000 0.00680
MnM1 0.25299 0.06460 0.50000 1.00000 0.01030
MnM2 0.50000 0.50000 0.00000 0.52000 0.00870
MgM2 0.50000 0.50000 0.00000 0.48000 0.00870
MnM3 0.37460 0.28750 0.00000 0.62000 0.00790
MgM3 0.37460 0.28750 0.00000 0.38000 0.00790
MnM4 0.18903 0.40590 0.25130 0.69000 0.00840
MgM4 0.18903 0.40590 0.25130 0.31000 0.00840
MnM5 0.06157 0.17240 0.24990 0.52000 0.00800
MgM5 0.06157 0.17240 0.24990 0.48000 0.00800
MnM6 0.31388 0.45980 0.25350 0.50000 0.00890
MgM6 0.31388 0.45980 0.25350 0.50000 0.00890
MnM7 0.43639 0.11590 0.24780 0.58000 0.00840
MgM7 0.43639 0.11590 0.24780 0.42000 0.00840
MnM8 0.31042 0.18270 0.24380 0.41000 0.00760
MgM8 0.31042 0.18270 0.24380 0.59000 0.00760
MnM9_1 0.43673 0.39590 0.24130 0.21000 0.00760
MnM9_2 0.43673 0.39590 0.24130 0.79000 0.00760
MnX1 0.18740 0.17990 0.50000 1.00000 0.00980
MnX2 0.17800 0.18700 0.50000 1.00000 0.00980
MnX3 0.12070 0.30190 0.50000 1.00000 0.01900
MnX4 0.02740 0.40860 0.50000 1.00000 0.02680
MnX5 0.05260 0.39940 0.50000 1.00000 0.02940
MnX6 0.10360 0.36600 0.50000 1.00000 0.03530
MnX7 0.00920 0.46900 0.50000 1.00000 0.03720
B1 0.49140 0.25680 0.00000 1.00000 0.00690
B2 0.49280 0.25660 0.50000 1.00000 0.00690
B3 0.36770 0.04400 0.50000 1.00000 0.00690
B4 0.36820 0.04260 0.00000 1.00000 0.00690
B5 0.25870 0.32950 0.00000 1.00000 0.00690
B6 0.25590 0.32020 0.50000 1.00000 0.00690
B7 0.11810 0.03130 0.00000 1.00000 0.00690
B8 0.11720 0.03970 0.50000 1.00000 0.00690
O1 0.27640 0.23450 0.00000 1.00000 0.01360
O2 0.27480 0.22740 0.50000 1.00000 0.00860
O3 0.35080 -0.05290 0.00000 1.00000 0.01300
O4 0.34840 -0.04810 0.50000 1.00000 0.00860
O5 0.09890 0.13370 0.50000 1.00000 0.00980
O6 0.09870 0.12330 0.00000 1.00000 0.01090
O7 0.21950 0.32120 0.50000 1.00000 0.00710
O8 0.22240 0.33420 0.00000 1.00000 0.00950
O9 0.09860 -0.05380 0.50000 1.00000 0.00810
O10 0.10030 -0.06350 0.00000 1.00000 0.00840
O11 0.52780 0.25870 0.00000 1.00000 0.01010
O12 0.52920 0.25550 0.50000 1.00000 0.00960
O13 0.15440 0.03120 0.00000 1.00000 0.01010
O14 0.15350 0.03770 0.50000 1.00000 0.00950
O15 0.40460 0.04450 0.00000 1.00000 0.01190
O16 0.40410 0.04460 0.50000 1.00000 0.01060
O17 0.34150 0.32130 0.26900 1.00000 0.00530
O18 0.40890 0.25700 0.26900 1.00000 0.00580
O19 0.27470 0.41320 0.50000 1.00000 0.01010
O20 0.27840 0.42090 0.00000 1.00000 0.00810
O21 0.16060 0.25490 0.21800 1.00000 0.00880
O22 0.34980 0.13630 0.00000 1.00000 0.00920
O23 0.35030 0.13930 0.50000 1.00000 0.01000
O24 0.09000 0.32030 0.21200 1.00000 0.00890
O25 0.28430 0.04220 0.23000 1.00000 0.00700
O26 0.03520 0.46790 0.20900 1.00000 0.00870
O27 0.47240 0.34930 0.00000 1.00000 0.00860
O28 0.47550 0.35220 0.50000 1.00000 0.00770
O29 0.03360 0.03290 0.23100 1.00000 0.00770
O30 0.21470 0.10660 0.21900 1.00000 0.00880
O31 0.47350 0.16450 0.50000 1.00000 0.00940
O32 0.47420 0.16110 0.00000 1.00000 0.01390

loop_
_cod_changelog_entry_id
_cod_changelog_entry_author
_cod_changelog_entry_date
_cod_changelog_entry_text
1
;cod-tools version 3.10.1
Id: cif_fix_AMCSD_atom_labels 10224 2024-08-07 11:09:31Z saulius
;
2024-08-07T19:39:11+03:00
;Changed the following '_atom_site_label' values:
the first duplicated label 'MnM9'  converted to 'MnM9_1'
duplicated label 'MnM9' at index 25 converted to 'MnM9_2'
;

loop_
_cod_related_entry_id
_cod_related_entry_database
_cod_related_entry_code
1 AMCSD 0005563
